data_9001826
loop_
_publ_author_name
'Della Ventura, G.'
'Robert, J.-L.'
'Raudsepp, M.'
'Hawthorne, F. C.'
'Welch, M. D.'

_publ_section_title
;Site occupancies in synthetic monoclinic amphiboles: Rietveld structure
 refinement and infrared spectroscopy of (nickel, magnesium,
 cobalt)-richterite Sample: Co40
;
_journal_name_full 'American Mineralogist'
_journal_page_first 291
_journal_page_last 301
_journal_volume 82
_journal_year 1997
_chemical_formula_sum 'Ca1.1 Co2.15 Mg2.85 Na2.66 O24 Si8'
_chemical_name_mineral Richterite
_space_group_IT_number 12
_symmetry_space_group_name_Hall '-C 2y'
_symmetry_space_group_name_H-M 'C 1 2/m 1'
_cell_angle_alpha 90
_cell_angle_beta 104.245
_cell_angle_gamma 90
_cell_length_a 9.9312
_cell_length_b 18.015
_cell_length_c 5.2731
_cell_formula_units_Z 2
_cell_volume 914.406
_database_code_amcsd 0001882
_exptl_crystal_density_diffrn 3.305
_cod_original_formula_sum 'Si8 (Mg2.85 Co2.15) Ca1.1 Na2.66 O24'
_cod_database_code 9001826

loop_
_space_group_symop_operation_xyz
x,y,z
1/2+x,1/2+y,z
x,-y,z
1/2+x,1/2-y,z
-x,y,-z
1/2-x,1/2+y,-z
-x,-y,-z
1/2-x,1/2-y,-z

loop_
_atom_site_label
_atom_site_fract_x
_atom_site_fract_y
_atom_site_fract_z
_atom_site_occupancy
Si1 0.28310 0.08600 0.29730 1.00000
Si2 0.28310 0.17050 0.79680 1.00000
Mg1 0.00000 0.08910 0.50000 0.54000
Co1 0.00000 0.08910 0.50000 0.46000
Mg2 0.00000 0.17930 0.00000 0.62000
Co2 0.00000 0.17930 0.00000 0.38000
Mg3 0.00000 0.00000 0.00000 0.53000
Co3 0.00000 0.00000 0.00000 0.47000
Ca4 0.00000 0.27380 0.50000 0.55000
Na4 0.00000 0.27380 0.50000 0.45000
NaA 0.00000 0.48170 0.00000 0.88000
O1 0.11780 0.08930 0.21560 1.00000
O2 0.10890 0.16990 0.72210 1.00000
O3 0.10940 0.00000 0.71440 1.00000
O4 0.35840 0.24690 0.78620 1.00000
O5 0.34500 0.13030 0.08370 1.00000
O6 0.34080 0.11430 0.59100 1.00000
O7 0.34000 0.00000 0.28260 1.00000

loop_
_cod_related_entry_id
_cod_related_entry_database
_cod_related_entry_code
1 AMCSD 0001882
